data_1561943
loop_
_publ_author_name
'Liu, Dongming'
'Song, Bo'
'Wang, Jia'
'Li, Baoxi'
'Wang, Bingnan'
'Li, Mingzhao'
'Qin, Anjun'
'Tang, Ben Zhong'

_publ_section_title
;
 CO2-Involved and Isocyanide-Based Three-Component Polymerization toward
 Functional Heterocyclic Polymers with Self-Assembly and Sensing
 Properties
;
_journal_name_full Macromolecules
_journal_paper_doi 10.1021/acs.macromol.1c00312
_journal_year 2021
_chemical_formula_moiety 'C38 H36 N4 O4, 2(C4 H8 O)'
_chemical_formula_sum 'C46 H52 N4 O6'
_chemical_formula_weight 756.91
_space_group_crystal_system monoclinic
_space_group_IT_number 15
_space_group_name_Hall '-C 2yc'
_space_group_name_H-M_alt 'C 1 2/c 1'
_atom_sites_solution_hydrogens geom
_atom_sites_solution_primary dual
_audit_creation_date 2019-12-04
_audit_creation_method
;
Olex2 1.2
(compiled 2018.05.29 svn.r3508 for OlexSys, GUI svn.r5506)
;
_cell_angle_alpha 90
_cell_angle_beta 120.9260(10)
_cell_angle_gamma 90
_cell_formula_units_Z 4
_cell_length_a 21.6002(5)
_cell_length_b 13.9128(3)
_cell_length_c 15.8199(6)
_cell_measurement_reflns_used 7488
_cell_measurement_temperature 170(2)
_cell_measurement_theta_max 27.09
_cell_measurement_theta_min 2.66
_cell_volume 4078.3(2)
_computing_cell_refinement 'SAINT V8.38A (?, 2016)'
_computing_data_reduction 'SAINT V8.38A (?, 2016)'
_computing_molecular_graphics 'Olex2 (Dolomanov et al., 2009)'
_computing_publication_material 'Olex2 (Dolomanov et al., 2009)'
_computing_structure_refinement 'ShelXL (Sheldrick, 2015)'
_computing_structure_solution 'ShelXT (Sheldrick, 2015)'
_diffrn_ambient_temperature 170.0
_diffrn_measured_fraction_theta_full 0.998
_diffrn_measured_fraction_theta_max 0.997
_diffrn_measurement_device_type 'Bruker APEX-II CCD'
_diffrn_measurement_method '\f and \w scans'
_diffrn_radiation_type MoK\a
_diffrn_radiation_wavelength 0.71073
_diffrn_reflns_av_R_equivalents 0.0314
_diffrn_reflns_av_unetI/netI 0.0314
_diffrn_reflns_Laue_measured_fraction_full 0.998
_diffrn_reflns_Laue_measured_fraction_max 0.997
_diffrn_reflns_limit_h_max 27
_diffrn_reflns_limit_h_min -27
_diffrn_reflns_limit_k_max 15
_diffrn_reflns_limit_k_min -17
_diffrn_reflns_limit_l_max 20
_diffrn_reflns_limit_l_min -19
_diffrn_reflns_number 17189
_diffrn_reflns_point_group_measured_fraction_full 0.998
_diffrn_reflns_point_group_measured_fraction_max 0.997
_diffrn_reflns_theta_full 25.242
_diffrn_reflns_theta_max 27.106
_diffrn_reflns_theta_min 2.657
_diffrn_standards_number 0
_exptl_absorpt_coefficient_mu 0.082
_exptl_absorpt_correction_T_max 0.7455
_exptl_absorpt_correction_T_min 0.7037
_exptl_absorpt_correction_type multi-scan
_exptl_absorpt_process_details
;
SADABS-2016/2 (Bruker,2016/2) was used for absorption correction.
wR2(int) was 0.1520 before and 0.0664 after correction.
The Ratio of minimum to maximum transmission is 0.9439.
The \l/2 correction factor is Not present.
;
_exptl_crystal_colour colourless
_exptl_crystal_colour_primary colourless
_exptl_crystal_density_diffrn 1.233
_exptl_crystal_description block
_exptl_crystal_F_000 1616
_exptl_crystal_size_max 0.3
_exptl_crystal_size_mid 0.12
_exptl_crystal_size_min 0.1
_refine_diff_density_max 0.557
_refine_diff_density_min -0.315
_refine_diff_density_rms 0.044
_refine_ls_extinction_method none
_refine_ls_goodness_of_fit_ref 1.037
_refine_ls_hydrogen_treatment constr
_refine_ls_matrix_type full
_refine_ls_number_parameters 256
_refine_ls_number_reflns 4487
_refine_ls_number_restraints 0
_refine_ls_restrained_S_all 1.037
_refine_ls_R_factor_all 0.0572
_refine_ls_R_factor_gt 0.0471
_refine_ls_shift/su_max 0.001
_refine_ls_shift/su_mean 0.000
_refine_ls_structure_factor_coef Fsqd
_refine_ls_weighting_details 'w=1/[\s^2^(Fo^2^)+(0.0607P)^2^+3.8168P] where P=(Fo^2^+2Fc^2^)/3'
_refine_ls_weighting_scheme calc
_refine_ls_wR_factor_gt 0.1232
_refine_ls_wR_factor_ref 0.1323
_reflns_Friedel_coverage 0.000
_reflns_number_gt 3745
_reflns_number_total 4487
_reflns_threshold_expression 'I > 2\s(I)'
_cod_data_source_file ma1c00312_si_003.cif
_cod_data_source_block 191204_ldm353
_cod_database_code 1561943
_shelx_shelxl_version_number 2016/6
_shelx_space_group_comment
;
The symmetry employed for this shelxl refinement is uniquely defined
by the following loop, which should always be used as a source of
symmetry information in preference to the above space-group names.
They are only intended as comments.
;
_shelx_estimated_absorpt_t_max 0.992
_shelx_estimated_absorpt_t_min 0.976
_olex2_refinement_description
;
1. Fixed Uiso
 At 1.2 times of:
  All C(H) groups, All C(H,H) groups, All N(H) groups
 At 1.5 times of:
  All C(H,H,H) groups
2.a Secondary CH2 refined with riding coordinates:
 C20(H20A,H20B), C21(H21A,H21B), C22(H22A,H22B), C23(H23A,H23B)
2.b Aromatic/amide H refined with riding coordinates:
 N2(H2), C5(H5), C7(H7), C8(H8), C11(H11), C12(H12), C13(H13), C14(H14),
 C15(H15)
2.c Idealised Me refined as rotating group:
 C17(H17A,H17B,H17C), C18(H18A,H18B,H18C), C19(H19A,H19B,H19C)
;
_olex2_submission_special_instructions 'No special instructions were received'

loop_
_space_group_symop_operation_xyz
'x, y, z'
'-x, y, -z+1/2'
'x+1/2, y+1/2, z'
'-x+1/2, y+1/2, -z+1/2'
'-x, -y, -z'
'x, -y, z-1/2'
'-x+1/2, -y+1/2, -z'
'x+1/2, -y+1/2, z-1/2'

loop_
_atom_site_label
_atom_site_type_symbol
_atom_site_fract_x
_atom_site_fract_y
_atom_site_fract_z
_atom_site_U_iso_or_equiv
_atom_site_adp_type
_atom_site_occupancy
_atom_site_site_symmetry_order
_atom_site_calc_flag
_atom_site_refinement_flags_posn
_atom_site_refinement_flags_adp
_atom_site_refinement_flags_occupancy
_atom_site_disorder_assembly
_atom_site_disorder_group
O1 O 0.33930(6) 0.46335(9) 0.35742(8) 0.0391(3) Uani 1 1 d . . . . .
O2 O 0.21975(6) 0.71669(8) 0.37875(8) 0.0360(3) Uani 1 1 d . . . . .
N1 N 0.25748(6) 0.56749(9) 0.36022(8) 0.0257(3) Uani 1 1 d . . . . .
N2 N 0.28763(6) 0.62935(8) 0.51506(8) 0.0251(3) Uani 1 1 d . . . . .
H2 H 0.279864 0.671803 0.549831 0.030 Uiso 1 1 calc R . . . .
C1 C 0.31708(8) 0.50456(10) 0.40413(10) 0.0269(3) Uani 1 1 d . . . . .
C2 C 0.25346(7) 0.64212(10) 0.41608(10) 0.0267(3) Uani 1 1 d . . . . .
C3 C 0.33382(7) 0.55398(9) 0.56473(10) 0.0217(3) Uani 1 1 d . . . . .
C4 C 0.34940(7) 0.49001(10) 0.51099(10) 0.0225(3) Uani 1 1 d . . . . .
C5 C 0.39458(7) 0.41177(10) 0.55805(10) 0.0237(3) Uani 1 1 d . . . . .
H5 H 0.404234 0.367323 0.520662 0.028 Uiso 1 1 calc R . . . .
C6 C 0.42571(7) 0.39791(9) 0.65897(10) 0.0222(3) Uani 1 1 d . . . . .
C7 C 0.41074(7) 0.46536(10) 0.71226(10) 0.0241(3) Uani 1 1 d . . . . .
H7 H 0.432278 0.457650 0.781442 0.029 Uiso 1 1 calc R . . . .
C8 C 0.36545(7) 0.54256(10) 0.66641(10) 0.0238(3) Uani 1 1 d . . . . .
H8 H 0.355936 0.587395 0.703631 0.029 Uiso 1 1 calc R . . . .
C9 C 0.46818(7) 0.30917(9) 0.70662(10) 0.0229(3) Uani 1 1 d . . . . .
C10 C 0.43349(7) 0.21818(10) 0.65260(10) 0.0261(3) Uani 1 1 d . . . . .
C11 C 0.47193(9) 0.14890(11) 0.63499(11) 0.0349(4) Uani 1 1 d . . . . .
H11 H 0.521089 0.160028 0.655505 0.042 Uiso 1 1 calc R . . . .
C12 C 0.43898(12) 0.06352(12) 0.58761(13) 0.0470(5) Uani 1 1 d . . . . .
H12 H 0.465807 0.016532 0.576246 0.056 Uiso 1 1 calc R . . . .
C13 C 0.36768(12) 0.04665(13) 0.55704(13) 0.0507(5) Uani 1 1 d . . . . .
H13 H 0.345711 -0.012522 0.526285 0.061 Uiso 1 1 calc R . . . .
C14 C 0.32830(10) 0.11593(14) 0.57123(13) 0.0469(5) Uani 1 1 d . . . . .
H14 H 0.278764 0.105060 0.548633 0.056 Uiso 1 1 calc R . . . .
C15 C 0.36071(8) 0.20166(12) 0.61846(11) 0.0346(3) Uani 1 1 d . . . . .
H15 H 0.333098 0.249250 0.627504 0.041 Uiso 1 1 calc R . . . .
C16 C 0.20779(8) 0.57055(11) 0.24840(10) 0.0322(3) Uani 1 1 d . . . . .
C17 C 0.19983(10) 0.46900(12) 0.20603(12) 0.0409(4) Uani 1 1 d . . . . .
H17A H 0.244644 0.450699 0.208777 0.061 Uiso 1 1 calc GR . . . .
H17B H 0.159866 0.468033 0.137425 0.061 Uiso 1 1 calc GR . . . .
H17C H 0.189910 0.423424 0.244854 0.061 Uiso 1 1 calc GR . . . .
C18 C 0.13161(9) 0.59996(16) 0.22238(13) 0.0494(5) Uani 1 1 d . . . . .
H18A H 0.116131 0.559579 0.258932 0.074 Uiso 1 1 calc GR . . . .
H18B H 0.098193 0.591600 0.151482 0.074 Uiso 1 1 calc GR . . . .
H18C H 0.131785 0.667497 0.240092 0.074 Uiso 1 1 calc GR . . . .
C19 C 0.23922(11) 0.63988(13) 0.20592(13) 0.0460(4) Uani 1 1 d . . . . .
H19A H 0.243560 0.703897 0.234303 0.069 Uiso 1 1 calc GR . . . .
H19B H 0.207351 0.643127 0.134206 0.069 Uiso 1 1 calc GR . . . .
H19C H 0.287020 0.617296 0.221887 0.069 Uiso 1 1 calc GR . . . .
O3 O 0.39762(8) 0.70106(11) 0.45028(12) 0.0609(4) Uani 1 1 d . . . . .
C20 C 0.40542(11) 0.78701(14) 0.50332(18) 0.0563(5) Uani 1 1 d . . . . .
H20A H 0.358002 0.808914 0.491517 0.068 Uiso 1 1 calc R . . . .
H20B H 0.426464 0.838578 0.482708 0.068 Uiso 1 1 calc R . . . .
C21 C 0.45472(13) 0.76299(18) 0.60968(18) 0.0668(6) Uani 1 1 d . . . . .
H21A H 0.427015 0.745024 0.641359 0.080 Uiso 1 1 calc R . . . .
H21B H 0.486726 0.817801 0.645822 0.080 Uiso 1 1 calc R . . . .
C22 C 0.49737(13) 0.6789(2) 0.6066(2) 0.0900(10) Uani 1 1 d . . . . .
H22A H 0.490904 0.621863 0.638625 0.108 Uiso 1 1 calc R . . . .
H22B H 0.549411 0.694695 0.639998 0.108 Uiso 1 1 calc R . . . .
C23 C 0.46622(13) 0.66090(19) 0.4961(2) 0.0737(8) Uani 1 1 d . . . . .
H23A H 0.496245 0.692299 0.473376 0.088 Uiso 1 1 calc R . . . .
H23B H 0.463659 0.591182 0.482148 0.088 Uiso 1 1 calc R . . . .

loop_
_atom_site_aniso_label
_atom_site_aniso_U_11
_atom_site_aniso_U_22
_atom_site_aniso_U_33
_atom_site_aniso_U_23
_atom_site_aniso_U_13
_atom_site_aniso_U_12
O1 0.0466(6) 0.0476(7) 0.0249(5) 0.0029(5) 0.0196(5) 0.0208(5)
O2 0.0437(6) 0.0322(6) 0.0242(5) 0.0027(4) 0.0118(5) 0.0166(5)
N1 0.0269(6) 0.0280(6) 0.0179(6) 0.0004(4) 0.0083(5) 0.0064(5)
N2 0.0266(6) 0.0262(6) 0.0199(6) -0.0010(5) 0.0100(5) 0.0071(5)
C1 0.0287(7) 0.0274(7) 0.0231(7) 0.0006(6) 0.0123(6) 0.0051(6)
C2 0.0257(6) 0.0283(7) 0.0237(7) 0.0000(5) 0.0109(6) 0.0055(5)
C3 0.0190(6) 0.0220(6) 0.0223(6) -0.0005(5) 0.0092(5) 0.0001(5)
C4 0.0209(6) 0.0243(6) 0.0208(6) -0.0002(5) 0.0095(5) 0.0013(5)
C5 0.0220(6) 0.0248(6) 0.0223(7) -0.0025(5) 0.0099(5) 0.0017(5)
C6 0.0184(6) 0.0217(6) 0.0226(7) 0.0001(5) 0.0078(5) -0.0011(5)
C7 0.0227(6) 0.0268(7) 0.0190(6) -0.0005(5) 0.0079(5) -0.0011(5)
C8 0.0239(6) 0.0253(7) 0.0213(6) -0.0028(5) 0.0109(5) 0.0000(5)
C9 0.0221(6) 0.0218(6) 0.0220(7) 0.0000(5) 0.0093(5) -0.0003(5)
C10 0.0292(7) 0.0231(6) 0.0189(6) 0.0008(5) 0.0072(5) -0.0019(5)
C11 0.0411(8) 0.0302(8) 0.0249(7) -0.0019(6) 0.0108(7) 0.0034(6)
C12 0.0721(13) 0.0283(8) 0.0312(9) -0.0047(7) 0.0198(9) 0.0033(8)
C13 0.0781(14) 0.0322(9) 0.0288(8) -0.0083(7) 0.0183(9) -0.0216(9)
C14 0.0491(10) 0.0491(10) 0.0324(9) -0.0044(8) 0.0137(8) -0.0258(8)
C15 0.0338(8) 0.0355(8) 0.0286(8) -0.0015(6) 0.0119(6) -0.0085(6)
C16 0.0349(8) 0.0358(8) 0.0175(7) 0.0001(6) 0.0074(6) 0.0074(6)
C17 0.0452(9) 0.0413(9) 0.0246(8) -0.0064(7) 0.0096(7) 0.0029(7)
C18 0.0348(9) 0.0650(12) 0.0284(8) -0.0059(8) 0.0019(7) 0.0154(8)
C19 0.0636(11) 0.0442(10) 0.0259(8) 0.0040(7) 0.0199(8) 0.0022(8)
O3 0.0617(9) 0.0638(9) 0.0575(9) -0.0018(7) 0.0308(8) 0.0048(7)
C20 0.0503(11) 0.0391(10) 0.0711(14) 0.0049(9) 0.0251(10) 0.0043(8)
C21 0.0571(13) 0.0706(15) 0.0582(14) -0.0047(11) 0.0193(11) -0.0255(11)
C22 0.0414(12) 0.0701(16) 0.113(2) 0.0333(16) 0.0068(14) 0.0014(11)
C23 0.0653(14) 0.0633(14) 0.118(2) 0.0125(14) 0.0654(17) 0.0125(12)

loop_
_atom_type_symbol
_atom_type_description
_atom_type_scat_dispersion_real
_atom_type_scat_dispersion_imag
_atom_type_scat_source
C C 0.0033 0.0016 'International Tables Vol C Tables 4.2.6.8 and 6.1.1.4'
H H 0.0000 0.0000 'International Tables Vol C Tables 4.2.6.8 and 6.1.1.4'
N N 0.0061 0.0033 'International Tables Vol C Tables 4.2.6.8 and 6.1.1.4'
O O 0.0106 0.0060 'International Tables Vol C Tables 4.2.6.8 and 6.1.1.4'

loop_
_geom_angle_atom_site_label_1
_geom_angle_atom_site_label_2
_geom_angle_atom_site_label_3
_geom_angle
_geom_angle_site_symmetry_1
_geom_angle_site_symmetry_3
_geom_angle_publ_flag
C1 N1 C16 120.56(11) . . ?
C2 N1 C1 119.24(11) . . ?
C2 N1 C16 118.53(11) . . ?
C2 N2 H2 117.9 . . ?
C2 N2 C3 124.17(11) . . ?
C3 N2 H2 117.9 . . ?
O1 C1 N1 122.73(13) . . ?
O1 C1 C4 122.10(13) . . ?
N1 C1 C4 115.14(11) . . ?
O2 C2 N1 122.54(13) . . ?
O2 C2 N2 120.08(13) . . ?
N2 C2 N1 117.37(12) . . ?
N2 C3 C4 118.08(12) . . ?
N2 C3 C8 121.64(12) . . ?
C4 C3 C8 120.27(12) . . ?
C3 C4 C1 119.59(12) . . ?
C3 C4 C5 119.84(12) . . ?
C5 C4 C1 120.56(12) . . ?
C4 C5 H5 119.5 . . ?
C6 C5 C4 120.92(12) . . ?
C6 C5 H5 119.5 . . ?
C5 C6 C7 118.12(12) . . ?
C5 C6 C9 120.26(12) . . ?
C7 C6 C9 121.40(12) . . ?
C6 C7 H7 119.2 . . ?
C8 C7 C6 121.56(12) . . ?
C8 C7 H7 119.2 . . ?
C3 C8 H8 120.4 . . ?
C7 C8 C3 119.25(12) . . ?
C7 C8 H8 120.4 . . ?
C6 C9 C10 114.50(11) . . ?
C9 C9 C6 123.55(7) 2_656 . ?
C9 C9 C10 121.91(7) 2_656 . ?
C11 C10 C9 121.73(13) . . ?
C11 C10 C15 118.60(14) . . ?
C15 C10 C9 119.67(13) . . ?
C10 C11 H11 119.8 . . ?
C12 C11 C10 120.50(16) . . ?
C12 C11 H11 119.8 . . ?
C11 C12 H12 119.8 . . ?
C13 C12 C11 120.37(18) . . ?
C13 C12 H12 119.8 . . ?
C12 C13 H13 120.1 . . ?
C12 C13 C14 119.76(16) . . ?
C14 C13 H13 120.1 . . ?
C13 C14 H14 119.8 . . ?
C13 C14 C15 120.33(17) . . ?
C15 C14 H14 119.8 . . ?
C10 C15 H15 119.8 . . ?
C14 C15 C10 120.38(16) . . ?
C14 C15 H15 119.8 . . ?
N1 C16 C17 109.54(12) . . ?
N1 C16 C18 109.70(12) . . ?
C18 C16 C17 105.34(14) . . ?
C19 C16 N1 108.78(13) . . ?
C19 C16 C17 111.48(14) . . ?
C19 C16 C18 111.95(15) . . ?
C16 C17 H17A 109.5 . . ?
C16 C17 H17B 109.5 . . ?
C16 C17 H17C 109.5 . . ?
H17A C17 H17B 109.5 . . ?
H17A C17 H17C 109.5 . . ?
H17B C17 H17C 109.5 . . ?
C16 C18 H18A 109.5 . . ?
C16 C18 H18B 109.5 . . ?
C16 C18 H18C 109.5 . . ?
H18A C18 H18B 109.5 . . ?
H18A C18 H18C 109.5 . . ?
H18B C18 H18C 109.5 . . ?
C16 C19 H19A 109.5 . . ?
C16 C19 H19B 109.5 . . ?
C16 C19 H19C 109.5 . . ?
H19A C19 H19B 109.5 . . ?
H19A C19 H19C 109.5 . . ?
H19B C19 H19C 109.5 . . ?
C23 O3 C20 105.04(18) . . ?
O3 C20 H20A 110.5 . . ?
O3 C20 H20B 110.5 . . ?
O3 C20 C21 106.04(18) . . ?
H20A C20 H20B 108.7 . . ?
C21 C20 H20A 110.5 . . ?
C21 C20 H20B 110.5 . . ?
C20 C21 H21A 111.1 . . ?
C20 C21 H21B 111.1 . . ?
C20 C21 C22 103.4(2) . . ?
H21A C21 H21B 109.1 . . ?
C22 C21 H21A 111.1 . . ?
C22 C21 H21B 111.1 . . ?
C21 C22 H22A 110.9 . . ?
C21 C22 H22B 110.9 . . ?
C21 C22 C23 104.27(19) . . ?
H22A C22 H22B 108.9 . . ?
C23 C22 H22A 110.9 . . ?
C23 C22 H22B 110.9 . . ?
O3 C23 C22 104.71(19) . . ?
O3 C23 H23A 110.8 . . ?
O3 C23 H23B 110.8 . . ?
C22 C23 H23A 110.8 . . ?
C22 C23 H23B 110.8 . . ?
H23A C23 H23B 108.9 . . ?

loop_
_geom_bond_atom_site_label_1
_geom_bond_atom_site_label_2
_geom_bond_distance
_geom_bond_site_symmetry_2
_geom_bond_publ_flag
O1 C1 1.2124(17) . ?
O2 C2 1.2301(17) . ?
N1 C1 1.4097(18) . ?
N1 C2 1.3948(18) . ?
N1 C16 1.5269(18) . ?
N2 H2 0.8800 . ?
N2 C2 1.3567(18) . ?
N2 C3 1.3808(17) . ?
C1 C4 1.4741(19) . ?
C3 C4 1.3865(18) . ?
C3 C8 1.3963(19) . ?
C4 C5 1.3945(19) . ?
C5 H5 0.9500 . ?
C5 C6 1.3910(19) . ?
C6 C7 1.4056(19) . ?
C6 C9 1.4911(18) . ?
C7 H7 0.9500 . ?
C7 C8 1.3810(19) . ?
C8 H8 0.9500 . ?
C9 C9 1.354(3) 2_656 ?
C9 C10 1.4954(18) . ?
C10 C11 1.391(2) . ?
C10 C15 1.394(2) . ?
C11 H11 0.9500 . ?
C11 C12 1.390(2) . ?
C12 H12 0.9500 . ?
C12 C13 1.377(3) . ?
C13 H13 0.9500 . ?
C13 C14 1.378(3) . ?
C14 H14 0.9500 . ?
C14 C15 1.390(2) . ?
C15 H15 0.9500 . ?
C16 C17 1.535(2) . ?
C16 C18 1.532(2) . ?
C16 C19 1.520(2) . ?
C17 H17A 0.9800 . ?
C17 H17B 0.9800 . ?
C17 H17C 0.9800 . ?
C18 H18A 0.9800 . ?
C18 H18B 0.9800 . ?
C18 H18C 0.9800 . ?
C19 H19A 0.9800 . ?
C19 H19B 0.9800 . ?
C19 H19C 0.9800 . ?
O3 C20 1.420(3) . ?
O3 C23 1.389(3) . ?
C20 H20A 0.9900 . ?
C20 H20B 0.9900 . ?
C20 C21 1.495(3) . ?
C21 H21A 0.9900 . ?
C21 H21B 0.9900 . ?
C21 C22 1.505(4) . ?
C22 H22A 0.9900 . ?
C22 H22B 0.9900 . ?
C22 C23 1.537(4) . ?
C23 H23A 0.9900 . ?
C23 H23B 0.9900 . ?
